data_1534956
loop_
_publ_author_name
'Malinovskii, Yu.A.'
'Genkina, E.A.'

_publ_section_title
;
 Crystal structure of olympite Li Na5 (P O4)2.
;
_journal_name_full Kristallografiya
_journal_page_first 1429
_journal_page_last 1436
_journal_volume 37
_journal_year 1992
_chemical_formula_sum 'Li Na5 O8 P2'
_chemical_name_systematic 'Li Na5 (P O4)2'
_space_group_IT_number 62
_symmetry_space_group_name_Hall '-P 2n 2ac'
_symmetry_space_group_name_H-M 'P c m n'
_cell_angle_alpha 90
_cell_angle_beta 90
_cell_angle_gamma 90
_cell_formula_units_Z 8
_cell_length_a 10.143
_cell_length_b 14.819
_cell_length_c 10.154
_cell_volume 1526.239
_citation_journal_id_ASTM KRISAJ
_cod_data_source_file Malinovskii_KRISAJ_1992_1296.cif
_cod_data_source_block Li1Na5O8P2
_cod_original_sg_symbol_Hall '-P 2ac 2n (z,y,-x)'
_cod_original_formula_sum 'Li1 Na5 O8 P2'
_cod_database_code 1534956

loop_
_symmetry_equiv_pos_as_xyz
x,y,z
x+1/2,-y,-z+1/2
-x+1/2,-y+1/2,z+1/2
-x,y+1/2,-z
-x,-y,-z
-x-1/2,y,z-1/2
x-1/2,y-1/2,-z-1/2
x,-y-1/2,z

loop_
_atom_site_label
_atom_site_type_symbol
_atom_site_fract_x
_atom_site_fract_y
_atom_site_fract_z
_atom_site_occupancy
_atom_site_U_iso_or_equiv
P3 P+5 0.2478 0.75 0.0207 1 0.0
P2 P+5 0.5056 0.0007 0.752 1 0.0
O10 O-2 0.4608 0.9314 0.8554 1 0.0
O2 O-2 0.1254 0.25 0.1116 1 0.0
O1 O-2 0.4004 0.7499 0.0036 1 0.0
Na1 Na+1 0.2253 0.1367 0.2475 1 0.0
O7 O-2 0.3104 0.1644 0.0071 1 0.0
O3 O-2 0.1311 0.0301 0.8191 1 0.0
O8 O-2 0.2154 0.75 0.1698 1 0.0
O6 O-2 0.1899 0.8351 0.9571 1 0.0
Na6 Na+1 0.0145 0.75 0.2871 1 0.0
Na3 Na+1 0.2213 0.9982 0.4985 1 0.0
P1 P+5 0.2746 0.25 0.4974 1 0.0
O4 O-2 0.0332 0.9079 0.681 1 0.0
Na5 Na+1 0.485 0.1135 0.4906 1 0.0
O5 O-2 0.394 0.011 0.649 1 0.0
Na2 Na+1 0.4353 0.75 0.2665 1 0.0
O9 O-2 0.1487 0.2501 0.8659 1 0.0
Li1 Li+1 0.4963 0.1394 0.9894 1 0.0
Na4 Na+1 0.2574 0.8943 0.7568 1 0.0
